data_7127175
loop_
_publ_author_name
'Prodius, Denis'
'Klocke, Matthew'
'Smetana, Volodymyr'
'Alammar, Tarek'
'Perez Garcia, Marilu'
'Windus, Theresa L.'
'Nlebedim, Ikenna C.'
'Mudring, Anja-Verena'

_publ_section_title
;
 Rationally designed rare earth separation by selective oxalate
 solubilization.
;
_journal_issue 77
_journal_name_full 'Chemical communications (Cambridge, England)'
_journal_page_first 11386
_journal_page_last 11389
_journal_paper_doi 10.1039/d0cc02270e
_journal_volume 56
_journal_year 2020
_chemical_formula_sum 'C24 H28 N8 O18 Tm'
_chemical_formula_weight 885.47
_space_group_IT_number 9
_space_group_name_Hall 'C -2yc'
_space_group_name_H-M_alt 'C 1 c 1'
_symmetry_cell_setting monoclinic
_symmetry_space_group_name_H-M 'C 1 c 1'
_atom_sites_solution_hydrogens geom
_atom_sites_solution_primary direct
_atom_sites_solution_secondary difmap
_audit_creation_method SHELXL-97
_audit_update_record
;
2019-02-19 deposited with the CCDC.	2020-08-18 downloaded from the CCDC.
;
_cell_angle_alpha 90.00
_cell_angle_beta 98.558(7)
_cell_angle_gamma 90.00
_cell_formula_units_Z 4
_cell_length_a 12.0526(19)
_cell_length_b 17.5649(19)
_cell_length_c 18.317(2)
_cell_measurement_reflns_used 87872
_cell_measurement_temperature 296(2)
_cell_measurement_theta_max 43.57
_cell_measurement_theta_min 2.06
_cell_volume 3834.6(8)
_computing_structure_refinement 'SHELXL-97 (Sheldrick, 1997)'
_computing_structure_solution 'SHELXS-97 (Sheldrick, 1990)'
_diffrn_ambient_temperature 296(2)
_diffrn_measured_fraction_theta_full 0.985
_diffrn_measured_fraction_theta_max 0.985
_diffrn_measurement_device_type 'Bruker CCD'
_diffrn_radiation_monochromator graphite
_diffrn_radiation_source 'fine-focus sealed tube'
_diffrn_radiation_type MoK\a
_diffrn_radiation_wavelength 0.71073
_diffrn_reflns_av_R_equivalents 0.0442
_diffrn_reflns_av_sigmaI/netI 0.0559
_diffrn_reflns_limit_h_max 23
_diffrn_reflns_limit_h_min -23
_diffrn_reflns_limit_k_max 34
_diffrn_reflns_limit_k_min -33
_diffrn_reflns_limit_l_max 35
_diffrn_reflns_limit_l_min -35
_diffrn_reflns_number 87872
_diffrn_reflns_theta_full 43.57
_diffrn_reflns_theta_max 43.57
_diffrn_reflns_theta_min 2.06
_exptl_absorpt_coefficient_mu 2.392
_exptl_crystal_density_diffrn 1.534
_exptl_crystal_density_method 'not measured'
_exptl_crystal_description 'irregular fragment'
_exptl_crystal_F_000 1764
_refine_diff_density_max 2.997
_refine_diff_density_min -1.645
_refine_diff_density_rms 0.201
_refine_ls_abs_structure_details 'Flack H D (1983), Acta Cryst. A39, 876-881'
_refine_ls_abs_structure_Flack 0.00
_refine_ls_extinction_method none
_refine_ls_goodness_of_fit_ref 0.966
_refine_ls_hydrogen_treatment mixed
_refine_ls_matrix_type full
_refine_ls_number_parameters 271
_refine_ls_number_reflns 27782
_refine_ls_number_restraints 2
_refine_ls_restrained_S_all 0.966
_refine_ls_R_factor_all 0.0955
_refine_ls_R_factor_gt 0.0558
_refine_ls_shift/su_max 0.001
_refine_ls_shift/su_mean 0.000
_refine_ls_structure_factor_coef Fsqd
_refine_ls_weighting_details 'calc w=1/[\s^2^(Fo^2^)+(0.0884P)^2^+6.3441P] where P=(Fo^2^+2Fc^2^)/3'
_refine_ls_weighting_scheme calc
_refine_ls_wR_factor_gt 0.1491
_refine_ls_wR_factor_ref 0.1739
_reflns_number_gt 16921
_reflns_number_total 27782
_reflns_threshold_expression >2sigma(I)
_cod_data_source_file d0cc02270e2.cif
_cod_data_source_block tmim282
_cod_depositor_comments 'Adding full bibliography for 7127165--7127177.cif.'
_cod_original_cell_volume 3834.6(9)
_cod_original_sg_symbol_H-M Cc
_cod_database_code 7127175

loop_
_symmetry_equiv_pos_as_xyz
'x, y, z'
'x, -y, z+1/2'
'x+1/2, y+1/2, z'
'x+1/2, -y+1/2, z+1/2'

loop_
_atom_site_label
_atom_site_type_symbol
_atom_site_fract_x
_atom_site_fract_y
_atom_site_fract_z
_atom_site_U_iso_or_equiv
_atom_site_adp_type
_atom_site_occupancy
_atom_site_symmetry_multiplicity
_atom_site_calc_flag
_atom_site_refinement_flags
_atom_site_disorder_assembly
_atom_site_disorder_group
Tm1 Tm 0.16397(14) 0.124009(7) 0.37358(10) 0.03412(4) Uani 1 1 d . . .
O1 O 0.2364(4) 0.2314(2) 0.3228(3) 0.0420(11) Uani 1 1 d . . .
O2 O 0.2416(5) 0.0184(3) 0.4365(3) 0.0458(11) Uani 1 1 d . . .
O3 O 0.0837(5) 0.0178(3) 0.3074(3) 0.0467(11) Uani 1 1 d . . .
O4 O 0.0904(6) 0.2311(3) 0.4255(4) 0.0573(15) Uani 1 1 d . . .
O5 O 0.0195(5) 0.0972(3) 0.4449(3) 0.0469(11) Uani 1 1 d . . .
O6 O 0.4449(8) 0.1285(3) 0.2437(6) 0.058(2) Uani 1 1 d . . .
O7 O 0.3028(5) 0.0865(2) 0.3045(3) 0.0493(12) Uani 1 1 d . . .
O8 O -0.1162(13) 0.1386(5) 0.4978(8) 0.081(3) Uani 1 1 d . . .
O9 O 0.3146(5) 0.1571(3) 0.4600(4) 0.0540(13) Uani 1 1 d . . .
O10 O 0.0229(6) 0.1598(3) 0.2793(4) 0.0557(13) Uani 1 1 d . . .
O11 O -0.0422(7) 0.2806(4) 0.4811(4) 0.0701(17) Uani 1 1 d . . .
C1 C 0.3563(6) 0.1479(4) 0.2768(4) 0.0370(11) Uani 1 1 d . . .
C2 C 0.3429(7) 0.0247(5) 0.4736(5) 0.058(2) Uani 1 1 d . . .
O12 O 0.3750(6) 0.2803(3) 0.2713(4) 0.0701(19) Uani 1 1 d . . .
C3 C -0.0423(7) 0.1389(5) 0.4670(5) 0.0431(15) Uani 1 1 d . . .
O14 O 0.4039(5) -0.0315(4) 0.5003(4) 0.0710(18) Uani 1 1 d . . .
C4 C 0.0078(7) 0.2272(4) 0.4594(5) 0.0453(15) Uani 1 1 d . . .
C5 C 0.3270(7) 0.2247(3) 0.2927(4) 0.0426(14) Uani 1 1 d . . .
C6 C -0.0325(7) 0.1098(5) 0.2430(5) 0.0513(14) Uani 1 1 d . . .
C7 C 0.0002(6) 0.0251(3) 0.2629(4) 0.0401(11) Uani 1 1 d . . .
O15 O -0.0514(5) -0.0254(3) 0.2286(4) 0.0625(13) Uani 1 1 d . . .
C8 C 0.3869(6) 0.1064(4) 0.4837(4) 0.0450(12) Uani 1 1 d . . .
N1 N -0.2158(5) 0.2637(4) 0.5638(3) 0.0610(13) Uani 1 1 d . . .
H37 H -0.1697 0.2371 0.5427 0.073 Uiso 1 1 calc . . .
N4X N 0.3409(6) -0.0644(3) 0.2956(4) 0.0643(15) Uani 1 1 d . . .
H45 H 0.3430 -0.0155 0.2936 0.077 Uiso 1 1 calc . . .
C9 C 0.2815(10) -0.1087(4) 0.3305(5) 0.078(3) Uani 1 1 d . . .
H46 H 0.2315 -0.0906 0.3604 0.094 Uiso 1 1 calc . . .
C10 C -0.3398(6) 0.3074(5) 0.6301(4) 0.0643(17) Uani 1 1 d . . .
H48 H -0.3923 0.3108 0.6623 0.077 Uiso 1 1 calc . . .
O16 O 0.4847(6) 0.1172(3) 0.5092(5) 0.079(2) Uani 1 1 d . . .
O17 O -0.1087(14) 0.1220(4) 0.1925(8) 0.143(7) Uani 1 1 d . . .
C11 C -0.2591(9) 0.2479(4) 0.3452(5) 0.074(2) Uani 1 1 d . . .
H4 H -0.2035 0.2100 0.3612 0.089 Uiso 1 1 calc . . .
H5 H -0.3112 0.2283 0.3048 0.089 Uiso 1 1 calc . . .
H6 H -0.2985 0.2609 0.3853 0.089 Uiso 1 1 calc . . .
C12 C -0.2162 0.3374 0.5608 0.062 Uani 1 1 d . . .
H70 H -0.1705 0.3668 0.5353 0.074 Uiso 1 1 calc . . .
N3 N 0.2977 -0.1814 0.3201 0.058 Uani 1 1 d . . .
N6X N 0.6545 -0.1211 0.3709 0.143 Uani 1 1 d . . .
H23 H 0.6576 -0.1699 0.3727 0.171 Uiso 1 1 calc . . .
N5 N 0.6938 -0.0091 0.3470 0.050 Uani 1 1 d . . .
C13 C 0.5956 -0.0800 0.4125 0.076 Uani 1 1 d . . .
H41 H 0.5495 -0.0979 0.4451 0.091 Uiso 1 1 calc . . .
C14 C 0.6199 0.0038 0.3952 0.126 Uani 1 1 d . . .
H44 H 0.5926 0.0489 0.4123 0.152 Uiso 1 1 calc . . .
C15 C 0.5390 0.2753 0.1842 0.069 Uani 1 1 d . . .
H21 H 0.4867 0.2714 0.2167 0.083 Uiso 1 1 calc . . .
C16 C 0.7248 0.0690 0.3148 0.093 Uani 1 1 d . . .
H7 H 0.6685 0.1060 0.3214 0.112 Uiso 1 1 calc . . .
H8 H 0.7287 0.0635 0.2631 0.112 Uiso 1 1 calc . . .
H9 H 0.7962 0.0857 0.3400 0.112 Uiso 1 1 calc . . .
C17 C 0.7096 -0.0789 0.3251 0.132 Uani 1 1 d . . .
H10 H 0.7485 -0.0954 0.2878 0.158 Uiso 1 1 calc . . .
C18 C -0.2920 0.2301 0.6021 0.062 Uani 1 1 d . . .
H11 H -0.3097 0.1793 0.6093 0.074 Uiso 1 1 calc . . .
C19 C 0.3844 -0.1723 0.2769 0.086 Uani 1 1 d . . .
H80 H 0.4259 -0.2120 0.2609 0.103 Uiso 1 1 calc . . .
C20 C 0.5827 0.2180 0.1558 0.069 Uani 1 1 d . . .
H6A H 0.5649 0.1669 0.1605 0.083 Uiso 1 1 calc . . .
C21 C 0.3956 -0.1141 0.2651 0.056 Uani 1 1 d . . .
H8A H 0.4446 -0.0994 0.2329 0.067 Uiso 1 1 calc . . .
N8 N 0.5762 0.3387 0.1625 0.069 Uani 1 1 d . . .
H4A H 0.5433 0.3800 0.1724 0.083 Uiso 1 1 calc . . .
C22 C 0.6496 0.3430 0.1312 0.069 Uani 1 1 d . . .
H6B H 0.6899 0.3846 0.1179 0.083 Uiso 1 1 calc . . .
N7X N 0.6620 0.2483 0.1165 0.069 Uani 1 1 d . . .
C23 C -0.3295 0.4403 0.6198 0.096 Uani 1 1 d . . .
H1 H -0.2811 0.4777 0.6030 0.115 Uiso 1 1 calc . . .
H2 H -0.3259 0.4442 0.6724 0.115 Uiso 1 1 calc . . .
H3 H -0.4052 0.4489 0.5965 0.115 Uiso 1 1 calc . . .
O18 O 0.5804 -0.0339 0.6086 0.093 Uani 1 1 d . . .
O19 O -0.2018 -0.0176 0.0932 0.103 Uani 1 1 d . . .
C24 C 0.7382 0.1983 0.0724 0.095 Uani 1 1 d . . .
H50 H 0.8010 0.1792 0.1058 0.114 Uiso 1 1 calc . . .
H51 H 0.7647 0.2289 0.0351 0.114 Uiso 1 1 calc . . .
H12 H 0.6952 0.1564 0.0495 0.114 Uiso 1 1 calc . . .
N2X N -0.2943 0.3656 0.6011 0.062 Uani 1 1 d . . .

loop_
_atom_site_aniso_label
_atom_site_aniso_U_11
_atom_site_aniso_U_22
_atom_site_aniso_U_33
_atom_site_aniso_U_23
_atom_site_aniso_U_13
_atom_site_aniso_U_12
Tm1 0.03849(7) 0.02176(5) 0.04415(7) 0.00020(10) 0.01284(5) -0.00075(10)
O1 0.049(2) 0.0236(16) 0.062(3) 0.0090(16) 0.035(2) 0.0021(16)
O2 0.046(3) 0.0271(19) 0.061(3) 0.0060(19) 0.000(2) -0.0019(17)
O3 0.049(3) 0.034(2) 0.056(3) -0.002(2) 0.005(2) 0.005(2)
O4 0.069(4) 0.038(3) 0.069(4) 0.002(2) 0.023(3) 0.001(3)
O5 0.064(3) 0.0195(14) 0.064(3) -0.0004(14) 0.030(2) 0.0033(14)
O6 0.053(3) 0.045(3) 0.086(5) 0.002(2) 0.045(3) -0.0008(19)
O7 0.055(2) 0.0223(15) 0.080(3) -0.0008(15) 0.040(2) -0.0080(14)
O8 0.095(6) 0.056(3) 0.105(7) 0.019(4) 0.060(5) 0.000(4)
O9 0.054(3) 0.028(2) 0.078(4) -0.009(2) 0.000(3) -0.0039(18)
O10 0.066(3) 0.038(3) 0.058(3) 0.006(2) -0.005(2) 0.008(2)
O11 0.079(4) 0.057(3) 0.080(4) -0.013(3) 0.030(3) -0.004(3)
C1 0.040(2) 0.028(2) 0.047(3) 0.0014(19) 0.018(2) 0.0055(19)
C2 0.049(3) 0.047(3) 0.077(5) 0.016(3) 0.006(3) -0.014(3)
O12 0.085(4) 0.0270(18) 0.116(5) -0.006(2) 0.073(4) -0.021(2)
C3 0.042(3) 0.034(2) 0.056(3) -0.003(2) 0.015(2) -0.007(2)
O14 0.044(2) 0.056(3) 0.112(5) 0.026(3) 0.008(3) 0.016(2)
C4 0.043(3) 0.039(3) 0.056(4) -0.002(3) 0.014(3) -0.008(2)
C5 0.058(4) 0.032(3) 0.043(3) 0.001(2) 0.025(3) -0.014(2)
C6 0.044(3) 0.052(3) 0.058(4) 0.011(3) 0.007(3) 0.004(3)
C7 0.048(3) 0.028(2) 0.043(2) -0.0050(16) 0.005(2) -0.0034(18)
O15 0.055(3) 0.045(2) 0.081(3) -0.011(2) -0.010(2) -0.011(2)
C8 0.038(3) 0.041(2) 0.056(3) 0.008(2) 0.009(2) -0.008(2)
N1 0.052(2) 0.083(4) 0.053(2) -0.005(2) 0.027(2) 0.017(3)
N4X 0.075(3) 0.0341(19) 0.076(3) -0.014(2) -0.014(3) 0.018(2)
C9 0.135(8) 0.033(2) 0.060(4) -0.008(2) -0.003(4) 0.013(4)
C10 0.056(3) 0.081(4) 0.064(3) 0.002(3) 0.036(3) 0.014(3)
O16 0.062(3) 0.068(3) 0.096(5) 0.023(3) -0.020(3) -0.036(3)
O17 0.176(13) 0.076(6) 0.141(10) 0.003(4) -0.098(10) 0.018(5)
C11 0.106(6) 0.047(3) 0.072(4) 0.010(3) 0.021(4) 0.009(4)
C12 0.054 0.081 0.057 -0.002 0.031 0.016
N3 0.088 0.038 0.048 0.004 0.010 0.014
N6X 0.147 0.047 0.195 0.036 -0.103 -0.061
N5 0.059 0.032 0.057 0.001 0.005 -0.019
C13 0.059 0.066 0.094 0.031 -0.018 -0.024
C14 0.094 0.080 0.196 0.041 -0.008 0.008
C15 0.060 0.090 0.060 0.005 0.017 0.005
C16 0.089 0.052 0.143 0.007 0.032 -0.006
C17 0.091 0.113 0.163 -0.054 -0.077 0.044
C18 0.054 0.081 0.057 -0.002 0.031 0.016
C19 0.075 0.090 0.100 0.004 0.038 0.046
C20 0.060 0.090 0.060 0.005 0.017 0.005
C21 0.058 0.047 0.060 -0.016 0.002 0.030
N8 0.060 0.090 0.060 0.005 0.017 0.005
C22 0.060 0.090 0.060 0.005 0.017 0.005
N7X 0.060 0.090 0.060 0.005 0.017 0.005
C23 0.116 0.076 0.106 -0.007 0.047 -0.004
O18 0.094 0.061 0.119 -0.001 0.005 0.015
O19 0.082 0.114 0.102 -0.005 -0.018 -0.005
C24 0.088 0.136 0.071 0.028 0.043 0.046
N2X 0.054 0.081 0.057 -0.002 0.031 0.016

loop_
_atom_type_symbol
_atom_type_description
_atom_type_scat_dispersion_real
_atom_type_scat_dispersion_imag
_atom_type_scat_source
C C 0.0033 0.0016 'International Tables Vol C Tables 4.2.6.8 and 6.1.1.4'
H H 0.0000 0.0000 'International Tables Vol C Tables 4.2.6.8 and 6.1.1.4'
N N 0.0061 0.0033 'International Tables Vol C Tables 4.2.6.8 and 6.1.1.4'
O O 0.0106 0.0060 'International Tables Vol C Tables 4.2.6.8 and 6.1.1.4'
Tm Tm -0.3139 5.2483 'International Tables Vol C Tables 4.2.6.8 and 6.1.1.4'

loop_
_geom_angle_atom_site_label_1
_geom_angle_atom_site_label_2
_geom_angle_atom_site_label_3
_geom_angle
_geom_angle_site_symmetry_1
_geom_angle_site_symmetry_3
_geom_angle_publ_flag
O9 Tm1 O2 68.88(19) . . ?
O9 Tm1 O10 149.24(13) . . ?
O2 Tm1 O10 141.8(2) . . ?
O9 Tm1 O1 76.5(2) . . ?
O2 Tm1 O1 134.6(2) . . ?
O10 Tm1 O1 76.1(2) . . ?
O9 Tm1 O7 83.6(2) . . ?
O2 Tm1 O7 76.94(19) . . ?
O10 Tm1 O7 100.2(2) . . ?
O1 Tm1 O7 70.81(14) . . ?
O9 Tm1 O4 79.9(2) . . ?
O2 Tm1 O4 126.4(2) . . ?
O10 Tm1 O4 78.7(2) . . ?
O1 Tm1 O4 72.46(11) . . ?
O7 Tm1 O4 142.31(18) . . ?
O9 Tm1 O3 141.03(18) . . ?
O2 Tm1 O3 74.03(10) . . ?
O10 Tm1 O3 68.4(2) . . ?
O1 Tm1 O3 125.9(2) . . ?
O7 Tm1 O3 76.71(18) . . ?
O4 Tm1 O3 134.0(2) . . ?
O9 Tm1 O5 103.9(2) . . ?
O2 Tm1 O5 80.89(19) . . ?
O10 Tm1 O5 87.0(2) . . ?
O1 Tm1 O5 136.83(14) . . ?
O7 Tm1 O5 152.18(13) . . ?
O4 Tm1 O5 65.34(18) . . ?
O3 Tm1 O5 81.20(18) . . ?
C5 O1 Tm1 119.0(4) . . ?
C2 O2 Tm1 117.9(4) . . ?
C7 O3 Tm1 120.2(4) . . ?
C4 O4 Tm1 122.4(5) . . ?
C3 O5 Tm1 128.9(5) . . ?
C1 O7 Tm1 112.7(4) . . ?
C8 O9 Tm1 119.1(5) . . ?
C6 O10 Tm1 119.1(5) . . ?
O6 C1 O7 114.1(6) . . ?
O6 C1 C5 124.4(6) . . ?
O7 C1 C5 120.9(5) . . ?
O14 C2 O2 124.6(7) . . ?
O14 C2 C8 120.4(7) . . ?
O2 C2 C8 115.0(7) . . ?
O8 C3 O5 140.3(10) . . ?
O8 C3 C4 111.7(9) . . ?
O5 C3 C4 107.3(6) . . ?
O11 C4 O4 126.3(7) . . ?
O11 C4 C3 119.0(7) . . ?
O4 C4 C3 114.4(7) . . ?
O12 C5 O1 121.9(6) . . ?
O12 C5 C1 122.7(6) . . ?
O1 C5 C1 114.8(5) . . ?
O17 C6 O10 124.7(8) . . ?
O17 C6 C7 118.5(7) . . ?
O10 C6 C7 116.8(6) . . ?
O3 C7 O15 126.1(6) . . ?
O3 C7 C6 114.5(5) . . ?
O15 C7 C6 119.0(6) . . ?
O16 C8 O9 126.6(7) . . ?
O16 C8 C2 119.4(7) . . ?
O9 C8 C2 113.9(6) . . ?
C12 N1 C18 116.9(3) . . ?
C21 N4X C9 99.5(5) . . ?
N4X C9 N3 114.3(8) . . ?
N4X C9 C21 39.9(4) . . ?
N3 C9 C21 74.4(5) . . ?
N4X C9 C19 70.6(5) . . ?
N3 C9 C19 43.8(3) . . ?
C21 C9 C19 30.75(17) . . ?
N2X C10 C18 110.0(4) . . ?
N1 C12 N2X 109.7(2) . . ?
C9 N3 C19 96.3(5) . . ?
C9 N3 C11 132.0(6) . 3_545 ?
C19 N3 C11 131.8(3) . 3_545 ?
C13 N6X C17 114.1 . . ?
C17 N5 C14 119.4 . . ?
C17 N5 C16 130.7 . . ?
C14 N5 C16 108.4 . . ?
N6X C13 C14 105.5 . . ?
N5 C14 C13 97.9 . . ?
C20 C15 N8 111.7 . . ?
N5 C17 N6X 102.3 . . ?
N1 C18 C10 95.7(3) . . ?
C21 C19 N3 110.6 . . ?
C21 C19 C9 70.9(3) . . ?
N3 C19 C9 39.9(3) . . ?
C15 C20 N7X 105.5 . . ?
C19 C21 N4X 118.9(3) . . ?
C19 C21 C9 78.4(2) . . ?
N4X C21 C9 40.6(4) . . ?
C22 N8 C15 123.6 . . ?
N8 C22 N7X 96.3 . . ?
C20 N7X C24 123.5 . . ?
C20 N7X C22 102.1 . . ?
C24 N7X C22 134.4 . . ?
C10 N2X C12 107.4(3) . . ?
C10 N2X C23 117.4(3) . . ?
C12 N2X C23 135.1 . . ?

loop_
_geom_bond_atom_site_label_1
_geom_bond_atom_site_label_2
_geom_bond_distance
_geom_bond_site_symmetry_2
_geom_bond_publ_flag
Tm1 O9 2.299(6) . ?
Tm1 O2 2.308(5) . ?
Tm1 O10 2.322(6) . ?
Tm1 O1 2.330(4) . ?
Tm1 O7 2.339(5) . ?
Tm1 O4 2.340(6) . ?
Tm1 O3 2.353(5) . ?
Tm1 O5 2.375(5) . ?
O1 C5 1.301(8) . ?
O2 C2 1.310(10) . ?
O3 C7 1.203(9) . ?
O4 C4 1.251(9) . ?
O5 C3 1.161(10) . ?
O6 C1 1.347(10) . ?
O7 C1 1.391(8) . ?
O8 C3 1.123(14) . ?
O9 C8 1.276(10) . ?
O10 C6 1.235(11) . ?
O11 C4 1.213(10) . ?
C1 C5 1.436(10) . ?
C2 O14 1.285(10) . ?
C2 C8 1.532(10) . ?
O12 C5 1.229(7) . ?
C3 C4 1.677(11) . ?
C6 O17 1.221(11) . ?
C6 C7 1.568(10) . ?
C7 O15 1.206(7) . ?
C8 O16 1.216(9) . ?
N1 C12 1.296(7) . ?
N1 C18 1.370(6) . ?
N4X C21 1.271(6) . ?
N4X C9 1.290(13) . ?
C9 N3 1.309(7) . ?
C9 C21 1.955(12) . ?
C9 C19 2.027(10) . ?
C10 N2X 1.309(8) . ?
C10 C18 1.589(7) . ?
C11 N3 1.521(9) 3_455 ?
C12 N2X 1.3711 . ?
N3 C19 1.4112 . ?
N3 C11 1.521(9) 3_545 ?
N6X C13 1.3288 . ?
N6X C17 1.3639 . ?
N5 C17 1.3127 . ?
N5 C14 1.3639 . ?
N5 C16 1.5605 . ?
C13 C14 1.5417 . ?
C15 C20 1.2815 . ?
C15 N8 1.2856 . ?
C19 C21 1.0582 . ?
C20 N7X 1.3851 . ?
N8 C22 1.1254 . ?
C22 N7X 1.6953 . ?
N7X C24 1.5769 . ?
C23 N2X 1.4364 . ?
